data_2224946
loop_
_publ_author_name
'Bauer, Jonathan O.'
'Strohmann, Carsten'

_publ_section_title
;
 <i>tert</i>-Butoxytriphenylsilane
;
_journal_coeditor_code FB2173
_journal_issue 2
_journal_name_full 'Acta Crystallographica Section E'
_journal_page_first o461
_journal_page_last o462
_journal_paper_doi 10.1107/S1600536810002722
_journal_volume 66
_journal_year 2010
_chemical_formula_iupac 'C22 H24 O Si'
_chemical_formula_moiety 'C22 H24 O Si'
_chemical_formula_sum 'C22 H24 O Si'
_chemical_formula_weight 332.5
_chemical_name_systematic
;
<i>tert</i>-Butoxytriphenylsilane
;
_space_group_IT_number 14
_symmetry_cell_setting monoclinic
_symmetry_space_group_name_Hall '-P 2yn'
_symmetry_space_group_name_H-M 'P 1 21/n 1'
_atom_sites_solution_hydrogens difmap
_atom_sites_solution_primary direct
_atom_sites_solution_secondary difmap
_audit_creation_method
;
CrysAlis RED, Oxford Diffraction Ltd.
;
_cell_angle_alpha 90.00
_cell_angle_beta 111.311(18)
_cell_angle_gamma 90.00
_cell_formula_units_Z 4
_cell_length_a 9.8054(12)
_cell_length_b 20.201(7)
_cell_length_c 10.231(2)
_cell_measurement_reflns_used 6858
_cell_measurement_temperature 173(2)
_cell_measurement_theta_max 29.1126
_cell_measurement_theta_min 2.2170
_cell_volume 1888.0(8)
_computing_cell_refinement 'CrysAlis RED (Oxford Diffraction, 2006)'
_computing_data_collection 'CrysAlis CCD (Oxford Diffraction, 2006)'
_computing_data_reduction 'CrysAlis RED (Oxford Diffraction, 2006)'
_computing_molecular_graphics 'ORTEP-3 (Farrugia, 1997)'
_computing_publication_material 'SHELXL97 (Sheldrick, 2008)'
_computing_structure_refinement 'SHELXL97 (Sheldrick, 2008)'
_computing_structure_solution 'SHELXS97 (Sheldrick, 2008)'
_diffrn_ambient_temperature 173(2)
_diffrn_measured_fraction_theta_full 0.993
_diffrn_measured_fraction_theta_max 0.993
_diffrn_measurement_device_type 'Oxford Diffraction Xcalibur S'
_diffrn_measurement_method \w
_diffrn_radiation_monochromator graphite
_diffrn_radiation_source 'Enhance (Mo) X-ray Source'
_diffrn_radiation_type MoK\a
_diffrn_radiation_wavelength 0.71073
_diffrn_reflns_av_R_equivalents 0.0451
_diffrn_reflns_limit_h_max 12
_diffrn_reflns_limit_h_min -12
_diffrn_reflns_limit_k_max 25
_diffrn_reflns_limit_k_min -26
_diffrn_reflns_limit_l_max 13
_diffrn_reflns_limit_l_min -13
_diffrn_reflns_number 23180
_diffrn_reflns_theta_full 27.24
_diffrn_reflns_theta_max 27.24
_diffrn_reflns_theta_min 2.36
_diffrn_standards_decay_% 0
_diffrn_standards_interval_count 0
_diffrn_standards_interval_time 0
_diffrn_standards_number 0
_exptl_absorpt_coefficient_mu 0.129
_exptl_absorpt_correction_T_max 0.9746
_exptl_absorpt_correction_T_min 0.9622
_exptl_absorpt_correction_type multi-scan
_exptl_absorpt_process_details
;
(CrysAlis RED; Oxford Diffraction, 2006)
;
_exptl_crystal_colour colourless
_exptl_crystal_density_diffrn 1.170
_exptl_crystal_density_method 'not measured'
_exptl_crystal_description block
_exptl_crystal_F_000 712
_exptl_crystal_size_max 0.30
_exptl_crystal_size_mid 0.20
_exptl_crystal_size_min 0.20
_refine_diff_density_max 0.367
_refine_diff_density_min -0.244
_refine_ls_extinction_method none
_refine_ls_goodness_of_fit_ref 0.894
_refine_ls_hydrogen_treatment constr
_refine_ls_matrix_type full
_refine_ls_number_parameters 220
_refine_ls_number_reflns 4203
_refine_ls_number_restraints 0
_refine_ls_restrained_S_all 0.894
_refine_ls_R_factor_all 0.0756
_refine_ls_R_factor_gt 0.0416
_refine_ls_shift/su_max 0
_refine_ls_shift/su_mean 0
_refine_ls_structure_factor_coef Fsqd
_refine_ls_weighting_details 'calc w=1/[\s^2^(Fo^2^)+(0.0535P)^2^] where P=(Fo^2^+2Fc^2^)/3'
_refine_ls_weighting_scheme calc
_refine_ls_wR_factor_gt 0.0946
_refine_ls_wR_factor_ref 0.0997
_reflns_number_gt 2597
_reflns_number_total 4203
_reflns_threshold_expression I>2sigma(I)
_cod_data_source_file fb2173.cif
_cod_data_source_block I
_cod_original_sg_symbol_H-M P21/n
_cod_database_code 2224946
_cod_database_fobs_code 2224946

loop_
_symmetry_equiv_pos_as_xyz
'x, y, z'
'-x+1/2, y+1/2, -z+1/2'
'-x, -y, -z'
'x-1/2, -y-1/2, z-1/2'

loop_
_atom_site_type_symbol
_atom_site_label
_atom_site_fract_x
_atom_site_fract_y
_atom_site_fract_z
_atom_site_U_iso_or_equiv
_atom_site_adp_type
_atom_site_calc_flag
_atom_site_refinement_flags
_atom_site_occupancy
_atom_site_disorder_assembly
_atom_site_disorder_group
C C1 0.27284(19) 0.12279(9) 0.61661(17) 0.0278(4) Uani d . 1 . .
C C2 0.1958(2) 0.08722(10) 0.68339(19) 0.0403(5) Uani d . 1 . .
H H2 0.0935 0.0808 0.637 0.048 Uiso calc R 1 . .
C C3 0.2644(3) 0.06106(11) 0.8152(2) 0.0556(6) Uani d . 1 . .
H H3 0.2098 0.0363 0.8583 0.067 Uiso calc R 1 . .
C C4 0.4122(3) 0.07079(12) 0.8846(2) 0.0615(7) Uani d . 1 . .
H H4 0.4593 0.0535 0.9764 0.074 Uiso calc R 1 . .
C C5 0.4911(3) 0.10533(11) 0.8215(2) 0.0506(6) Uani d . 1 . .
H H5 0.5932 0.1119 0.8692 0.061 Uiso calc R 1 . .
C C6 0.4227(2) 0.13062(9) 0.68881(19) 0.0358(5) Uani d . 1 . .
H H6 0.4789 0.154 0.6454 0.043 Uiso calc R 1 . .
C C7 0.27111(17) 0.23135(8) 0.41104(17) 0.0238(4) Uani d . 1 . .
C C8 0.27112(18) 0.24872(9) 0.27948(18) 0.0285(4) Uani d . 1 . .
H H8 0.223 0.2207 0.2017 0.034 Uiso calc R 1 . .
C C9 0.3389(2) 0.30526(9) 0.25882(19) 0.0331(4) Uani d . 1 . .
H H9 0.3368 0.3162 0.1678 0.04 Uiso calc R 1 . .
C C10 0.40953(19) 0.34582(9) 0.3708(2) 0.0349(4) Uani d . 1 . .
H H10 0.4588 0.3843 0.3576 0.042 Uiso calc R 1 . .
C C11 0.40926(19) 0.33105(9) 0.50166(19) 0.0337(5) Uani d . 1 . .
H H11 0.4562 0.3598 0.5784 0.04 Uiso calc R 1 . .
C C12 0.34073(19) 0.27453(9) 0.52133(18) 0.0292(4) Uani d . 1 . .
H H12 0.3409 0.2647 0.6122 0.035 Uiso calc R 1 . .
C C13 -0.01766(18) 0.17492(9) 0.40683(17) 0.0262(4) Uani d . 1 . .
C C14 -0.1271(2) 0.12846(10) 0.3473(2) 0.0400(5) Uani d . 1 . .
H H14 -0.101 0.0856 0.3261 0.048 Uiso calc R 1 . .
C C15 -0.2717(2) 0.14281(12) 0.3185(2) 0.0533(6) Uani d . 1 . .
H H15 -0.3444 0.1101 0.2776 0.064 Uiso calc R 1 . .
C C16 -0.3119(2) 0.20462(12) 0.3486(2) 0.0504(6) Uani d . 1 . .
H H16 -0.4121 0.2147 0.3288 0.061 Uiso calc R 1 . .
C C17 -0.2070(2) 0.25123(10) 0.4069(2) 0.0425(5) Uani d . 1 . .
H H17 -0.2342 0.294 0.4272 0.051 Uiso calc R 1 . .
C C18 -0.0612(2) 0.23652(9) 0.43663(18) 0.0315(4) Uani d . 1 . .
H H18 0.0108 0.2694 0.4784 0.038 Uiso calc R 1 . .
C C19 0.2491(2) 0.04775(9) 0.29651(19) 0.0333(4) Uani d . 1 . .
C C20 0.2387(2) -0.01047(10) 0.3858(2) 0.0500(6) Uani d . 1 . .
H H20A 0.2889 0.0004 0.4852 0.075 Uiso calc R 1 . .
H H20B 0.285 -0.0493 0.3621 0.075 Uiso calc R 1 . .
H H20C 0.1356 -0.0201 0.3679 0.075 Uiso calc R 1 . .
C C21 0.1796(3) 0.02943(11) 0.1418(2) 0.0527(6) Uani d . 1 . .
H H21A 0.0764 0.018 0.1196 0.079 Uiso calc R 1 . .
H H21B 0.2311 -0.0086 0.1223 0.079 Uiso calc R 1 . .
H H21C 0.1864 0.0671 0.0842 0.079 Uiso calc R 1 . .
C C22 0.4025(2) 0.06981(12) 0.3291(3) 0.0613(7) Uani d . 1 . .
H H22A 0.404 0.1062 0.2664 0.092 Uiso calc R 1 . .
H H22B 0.4607 0.0328 0.3159 0.092 Uiso calc R 1 . .
H H22C 0.4439 0.085 0.4267 0.092 Uiso calc R 1 . .
O O 0.16116(12) 0.10112(6) 0.31536(11) 0.0266(3) Uani d . 1 . .
Si Si 0.17626(5) 0.15575(2) 0.43643(5) 0.02347(13) Uani d . 1 . .

loop_
_atom_site_aniso_label
_atom_site_aniso_U_11
_atom_site_aniso_U_22
_atom_site_aniso_U_33
_atom_site_aniso_U_12
_atom_site_aniso_U_13
_atom_site_aniso_U_23
C1 0.0329(10) 0.0245(10) 0.0250(9) 0.0035(8) 0.0092(8) -0.0018(8)
C2 0.0516(13) 0.0398(12) 0.0318(11) 0.0006(10) 0.0180(10) 0.0021(9)
C3 0.094(2) 0.0419(14) 0.0394(13) 0.0094(13) 0.0348(14) 0.0088(11)
C4 0.098(2) 0.0445(15) 0.0280(12) 0.0286(14) 0.0059(13) 0.0077(11)
C5 0.0549(14) 0.0406(13) 0.0373(12) 0.0218(11) -0.0060(11) -0.0078(10)
C6 0.0378(11) 0.0305(11) 0.0320(11) 0.0081(9) 0.0042(9) -0.0047(9)
C7 0.0190(8) 0.0253(9) 0.0261(10) 0.0020(7) 0.0069(7) 0.0019(8)
C8 0.0297(10) 0.0275(10) 0.0268(10) 0.0004(8) 0.0088(8) -0.0013(8)
C9 0.0383(11) 0.0327(11) 0.0314(11) 0.0013(9) 0.0162(9) 0.0046(9)
C10 0.0326(10) 0.0257(10) 0.0460(12) -0.0034(9) 0.0140(9) 0.0053(9)
C11 0.0322(10) 0.0297(11) 0.0319(11) -0.0064(8) 0.0029(8) -0.0030(8)
C12 0.0299(10) 0.0293(10) 0.0250(9) -0.0008(8) 0.0060(8) 0.0012(8)
C13 0.0251(9) 0.0294(10) 0.0256(9) 0.0010(8) 0.0108(7) 0.0060(8)
C14 0.0265(10) 0.0374(12) 0.0571(13) -0.0021(9) 0.0164(9) -0.0025(10)
C15 0.0244(10) 0.0573(16) 0.0770(16) -0.0071(11) 0.0170(11) 0.0003(13)
C16 0.0267(11) 0.0609(16) 0.0673(15) 0.0102(11) 0.0214(11) 0.0186(13)
C17 0.0437(12) 0.0417(13) 0.0516(13) 0.0170(11) 0.0285(10) 0.0152(10)
C18 0.0341(10) 0.0313(11) 0.0331(11) 0.0008(9) 0.0169(8) 0.0034(9)
C19 0.0318(10) 0.0343(11) 0.0334(11) 0.0086(9) 0.0113(8) 0.0021(9)
C20 0.0624(15) 0.0318(12) 0.0506(13) 0.0106(11) 0.0142(11) 0.0014(10)
C21 0.0675(16) 0.0492(14) 0.0397(13) 0.0188(12) 0.0176(11) -0.0022(11)
C22 0.0397(13) 0.0515(15) 0.0967(19) 0.0006(12) 0.0295(13) -0.0100(13)
O 0.0239(6) 0.0260(7) 0.0280(7) 0.0030(5) 0.0070(5) -0.0026(5)
Si 0.0205(2) 0.0252(3) 0.0237(3) -0.0009(2) 0.00684(18) -0.0001(2)

loop_
_atom_type_symbol
_atom_type_description
_atom_type_scat_dispersion_real
_atom_type_scat_dispersion_imag
_atom_type_scat_source
C C 0.0033 0.0016 'International Tables Vol C Tables 4.2.6.8 and 6.1.1.4'
H H 0.0000 0.0000 'International Tables Vol C Tables 4.2.6.8 and 6.1.1.4'
O O 0.0106 0.0060 'International Tables Vol C Tables 4.2.6.8 and 6.1.1.4'
Si Si 0.0817 0.0704 'International Tables Vol C Tables 4.2.6.8 and 6.1.1.4'

loop_
_geom_angle_atom_site_label_1
_geom_angle_atom_site_label_2
_geom_angle_atom_site_label_3
_geom_angle_site_symmetry_1
_geom_angle_site_symmetry_3
_geom_angle
_geom_angle_publ_flag
C2 C1 C6 . . 117.08(17) ?
C2 C1 Si . . 120.00(14) ?
C6 C1 Si . . 122.90(14) ?
C3 C2 C1 . . 121.4(2) ?
C3 C2 H2 . . 119.3 ?
C1 C2 H2 . . 119.3 ?
C2 C3 C4 . . 119.9(2) ?
C2 C3 H3 . . 120 ?
C4 C3 H3 . . 120 ?
C5 C4 C3 . . 120.0(2) ?
C5 C4 H4 . . 120 ?
C3 C4 H4 . . 120 ?
C4 C5 C6 . . 120.0(2) ?
C4 C5 H5 . . 120 ?
C6 C5 H5 . . 120 ?
C5 C6 C1 . . 121.6(2) ?
C5 C6 H6 . . 119.2 ?
C1 C6 H6 . . 119.2 ?
C8 C7 C12 . . 116.97(16) ?
C8 C7 Si . . 121.30(13) ?
C12 C7 Si . . 121.69(13) ?
C9 C8 C7 . . 121.87(17) ?
C9 C8 H8 . . 119.1 ?
C7 C8 H8 . . 119.1 ?
C10 C9 C8 . . 119.50(17) ?
C10 C9 H9 . . 120.3 ?
C8 C9 H9 . . 120.3 ?
C11 C10 C9 . . 120.31(17) ?
C11 C10 H10 . . 119.8 ?
C9 C10 H10 . . 119.8 ?
C10 C11 C12 . . 119.81(17) ?
C10 C11 H11 . . 120.1 ?
C12 C11 H11 . . 120.1 ?
C11 C12 C7 . . 121.52(17) ?
C11 C12 H12 . . 119.2 ?
C7 C12 H12 . . 119.2 ?
C18 C13 C14 . . 116.93(16) ?
C18 C13 Si . . 122.11(13) ?
C14 C13 Si . . 120.89(14) ?
C15 C14 C13 . . 121.72(19) ?
C15 C14 H14 . . 119.1 ?
C13 C14 H14 . . 119.1 ?
C14 C15 C16 . . 120.1(2) ?
C14 C15 H15 . . 120 ?
C16 C15 H15 . . 120 ?
C17 C16 C15 . . 119.53(19) ?
C17 C16 H16 . . 120.2 ?
C15 C16 H16 . . 120.2 ?
C16 C17 C18 . . 120.27(19) ?
C16 C17 H17 . . 119.9 ?
C18 C17 H17 . . 119.9 ?
C17 C18 C13 . . 121.47(18) ?
C17 C18 H18 . . 119.3 ?
C13 C18 H18 . . 119.3 ?
O C19 C22 . . 110.67(16) ?
O C19 C20 . . 109.03(15) ?
C22 C19 C20 . . 112.45(17) ?
O C19 C21 . . 104.93(14) ?
C22 C19 C21 . . 109.93(17) ?
C20 C19 C21 . . 109.56(17) ?
C19 C20 H20A . . 109.5 ?
C19 C20 H20B . . 109.5 ?
H20A C20 H20B . . 109.5 ?
C19 C20 H20C . . 109.5 ?
H20A C20 H20C . . 109.5 ?
H20B C20 H20C . . 109.5 ?
C19 C21 H21A . . 109.5 ?
C19 C21 H21B . . 109.5 ?
H21A C21 H21B . . 109.5 ?
C19 C21 H21C . . 109.5 ?
H21A C21 H21C . . 109.5 ?
H21B C21 H21C . . 109.5 ?
C19 C22 H22A . . 109.5 ?
C19 C22 H22B . . 109.5 ?
H22A C22 H22B . . 109.5 ?
C19 C22 H22C . . 109.5 ?
H22A C22 H22C . . 109.5 ?
H22B C22 H22C . . 109.5 ?
C19 O Si . . 135.97(11) ?
O Si C13 . . 102.32(7) ?
O Si C7 . . 111.33(7) ?
C13 Si C7 . . 109.98(8) ?
O Si C1 . . 112.61(7) ?
C13 Si C1 . . 111.02(8) ?
C7 Si C1 . . 109.42(8) ?

loop_
_geom_bond_atom_site_label_1
_geom_bond_atom_site_label_2
_geom_bond_site_symmetry_2
_geom_bond_distance
_geom_bond_publ_flag
C1 C2 . 1.389(2) ?
C1 C6 . 1.393(2) ?
C1 Si . 1.8626(18) ?
C2 C3 . 1.375(3) ?
C2 H2 . 0.95 ?
C3 C4 . 1.376(3) ?
C3 H3 . 0.95 ?
C4 C5 . 1.366(3) ?
C4 H4 . 0.95 ?
C5 C6 . 1.375(3) ?
C5 H5 . 0.95 ?
C6 H6 . 0.95 ?
C7 C8 . 1.391(2) ?
C7 C12 . 1.393(2) ?
C7 Si . 1.8549(18) ?
C8 C9 . 1.376(2) ?
C8 H8 . 0.95 ?
C9 C10 . 1.374(2) ?
C9 H9 . 0.95 ?
C10 C11 . 1.373(3) ?
C10 H10 . 0.95 ?
C11 C12 . 1.376(2) ?
C11 H11 . 0.95 ?
C12 H12 . 0.95 ?
C13 C18 . 1.385(2) ?
C13 C14 . 1.388(3) ?
C13 Si . 1.8544(17) ?
C14 C15 . 1.371(3) ?
C14 H14 . 0.95 ?
C15 C16 . 1.378(3) ?
C15 H15 . 0.95 ?
C16 C17 . 1.362(3) ?
C16 H16 . 0.95 ?
C17 C18 . 1.382(2) ?
C17 H17 . 0.95 ?
C18 H18 . 0.95 ?
C19 O . 1.437(2) ?
C19 C22 . 1.485(3) ?
C19 C20 . 1.516(3) ?
C19 C21 . 1.524(3) ?
C20 H20A . 0.98 ?
C20 H20B . 0.98 ?
C20 H20C . 0.98 ?
C21 H21A . 0.98 ?
C21 H21B . 0.98 ?
C21 H21C . 0.98 ?
C22 H22A . 0.98 ?
C22 H22B . 0.98 ?
C22 H22C . 0.98 ?
O Si . 1.6251(12) ?

loop_
_cod_related_entry_id
_cod_related_entry_database
_cod_related_entry_code
1 ChemSpider 11542715
